data_1530345
loop_
_publ_author_name
'Malinovskii, Yu.A.'
'Pobedimskaya, E.A.'
'Belov, N.V.'

_publ_section_title
;
 Crystal structure of tienshanite
;
_journal_name_full 'Doklady Akademii Nauk SSSR'
_journal_page_first 863
_journal_page_last 865
_journal_volume 236
_journal_year 1977
_chemical_formula_sum 'B12 Ba6 Ca2 Fe0.618 H2 K Mn5.382 Na9 Nb1.536 O125 Si36 Ta0.186 Ti4.272'
_chemical_name_systematic
;
Na9 K Ca2 Ba6 (Mn5.382 Fe0.618) (Ti4.272 Nb1.536 Ta0.186) (Si36 B12 O114) O9 
(O H)2
;
_space_group_IT_number 175
_symmetry_space_group_name_Hall '-P 6'
_symmetry_space_group_name_H-M 'P 6/m'
_cell_angle_alpha 90
_cell_angle_beta 90
_cell_angle_gamma 120
_cell_formula_units_Z 1
_cell_length_a 16.772
_cell_length_b 16.772
_cell_length_c 10.434
_cell_volume 2541.857
_citation_journal_id_ASTM DANKAS
_cod_data_source_file Malinovskii_DANKAS_1977_257.cif
_cod_data_source_block H2B12Ba6Ca2Fe0.618K1Mn5.382Na9Nb1.536O125Si36Ta0.186Ti4.272
_cod_original_formula_sum
;
H2 B12 Ba6 Ca2 Fe0.618 K1 Mn5.382 Na9 Nb1.536 O125 Si36 Ta0.186 Ti4.272
;
_cod_database_code 1530345

loop_
_symmetry_equiv_pos_as_xyz
x,y,z
x-y,x,z
-y,x-y,z
-x,-y,z
-x+y,-x,z
y,-x+y,z
-x,-y,-z
-x+y,-x,-z
y,-x+y,-z
x,y,-z
x-y,x,-z
-y,x-y,-z

loop_
_atom_site_label
_atom_site_type_symbol
_atom_site_fract_x
_atom_site_fract_y
_atom_site_fract_z
_atom_site_occupancy
_atom_site_U_iso_or_equiv
O13 O-2 0.3333 0.6667 0 1 0.0
Fe1 Fe+3 0.1363 0.2207 0 0.103 0.0
O6 O-2 0.076 0.459 0.362 1 0.0
B1 B+3 0.176 0.512 0.379 1 0.0
O12 O-2 0.178 0.068 0.346 1 0.0
Nb1 Nb+5 0.3499 0.4206 0 0.256 0.0
O11 O-2 0.501 0.293 0.5 1 0.0
Ca1 Ca+2 0.33333 0.66667 0.5 1 0.0
O2 O-2 0.372 0.351 0.137 1 0.0
O10 O-2 0.22 0.485 0.265 1 0.0
K1 K+1 0 0 0.5 1 0.0
O3 O-2 0.044 0.288 0.34 1 0.0
Na2 Na+1 0.187 0.342 0.5 1 0.0
Ba1 Ba+2 0.1856 0.5067 0 1 0.0
Ta1 Ta+5 0.3499 0.4206 0 0.031 0.0
O4 O-2 0.361 0.514 0.131 1 0.0
Si1 Si+4 0.325 0.505 0.27 1 0.0
O1 O-2 0.5 0.5 0 1 0.0
Ti1 Ti+4 0.3499 0.4206 0 0.712 0.0
Si2 Si+4 0.363 0.348 0.285 1 0.0
Mn1 Mn+2 0.1363 0.2207 0 0.897 0.0
O5 O-2 0.324 0.414 0.34 1 0.0
Si3 Si+4 0.192 0.163 0.279 1 0.0
O9 O-2 0.207 0.613 0.362 1 0.0
Na1 Na+1 0.5 0.5 0.5 1 0.0
O7 O-2 0.227 0.358 0 1 0.0
O8 O-2 0.187 0.16 0.134 1 0.0
